data_1555779
loop_
_publ_author_name
'Shen, Minxing'
'Kretschmer, Manuel'
'Brill, Zachary G.'
'Snyder, Scott A.'

_publ_section_title
;
 Strategies for the Total Synthesis of Diverse Bromo-Chamigrenes.
;
_journal_issue 19
_journal_name_full 'Organic letters'
_journal_page_first 5018
_journal_page_last 5021
_journal_paper_doi 10.1021/acs.orglett.6b02478
_journal_volume 18
_journal_year 2016
_chemical_formula_sum 'C21 H24 Br2 O3'
_chemical_formula_weight 484.22
_space_group_IT_number 2
_space_group_name_Hall '-P 1'
_space_group_name_H-M_alt 'P -1'
_symmetry_cell_setting triclinic
_symmetry_space_group_name_H-M 'P -1'
_atom_sites_solution_hydrogens geom
_atom_sites_solution_primary direct
_atom_sites_solution_secondary difmap
_audit_creation_method SHELXL-97
_cell_angle_alpha 81.694(2)
_cell_angle_beta 78.662(2)
_cell_angle_gamma 68.752(2)
_cell_formula_units_Z 4
_cell_length_a 10.2906(11)
_cell_length_b 13.6532(15)
_cell_length_c 15.2519(16)
_cell_measurement_reflns_used 3587
_cell_measurement_temperature 130(2)
_cell_measurement_theta_max 29.54
_cell_measurement_theta_min 2.33
_cell_volume 1951.9(4)
_computing_cell_refinement 'Bruker SAINT'
_computing_data_collection 'Bruker APEX2'
_computing_data_reduction 'Bruker SAINT'
_computing_molecular_graphics 'Bruker SHELXTL'
_computing_publication_material 'Bruker SHELXTL'
_computing_structure_refinement 'SHELXL-97 (Sheldrick, 2008)'
_computing_structure_solution 'SHELXS-97 (Sheldrick, 2008)'
_diffrn_ambient_temperature 130(2)
_diffrn_measured_fraction_theta_full 0.986
_diffrn_measured_fraction_theta_max 0.986
_diffrn_measurement_device_type 'Bruker APEX-II CCD'
_diffrn_measurement_method '\f and \w scans'
_diffrn_radiation_monochromator graphite
_diffrn_radiation_source 'fine-focus sealed tube'
_diffrn_radiation_type MoK\a
_diffrn_radiation_wavelength 0.71073
_diffrn_reflns_av_R_equivalents 0.0779
_diffrn_reflns_av_sigmaI/netI 0.0786
_diffrn_reflns_limit_h_max 14
_diffrn_reflns_limit_h_min -13
_diffrn_reflns_limit_k_max 19
_diffrn_reflns_limit_k_min -18
_diffrn_reflns_limit_l_max 21
_diffrn_reflns_limit_l_min 0
_diffrn_reflns_number 44437
_diffrn_reflns_theta_full 29.75
_diffrn_reflns_theta_max 29.75
_diffrn_reflns_theta_min 1.61
_exptl_absorpt_coefficient_mu 4.171
_exptl_absorpt_correction_T_max 0.5550
_exptl_absorpt_correction_T_min 0.1922
_exptl_absorpt_correction_type empirical
_exptl_absorpt_process_details twinabs-2008/2
_exptl_crystal_colour colourless
_exptl_crystal_density_diffrn 1.648
_exptl_crystal_density_method 'not measured'
_exptl_crystal_description plate
_exptl_crystal_F_000 976
_exptl_crystal_size_max 0.59
_exptl_crystal_size_mid 0.52
_exptl_crystal_size_min 0.16
_refine_diff_density_max 2.341
_refine_diff_density_min -0.820
_refine_diff_density_rms 0.158
_refine_ls_extinction_method none
_refine_ls_goodness_of_fit_ref 1.039
_refine_ls_hydrogen_treatment constr
_refine_ls_matrix_type full
_refine_ls_number_parameters 474
_refine_ls_number_reflns 10974
_refine_ls_number_restraints 0
_refine_ls_restrained_S_all 1.039
_refine_ls_R_factor_all 0.0986
_refine_ls_R_factor_gt 0.0565
_refine_ls_shift/su_max 0.001
_refine_ls_shift/su_mean 0.000
_refine_ls_structure_factor_coef Fsqd
_refine_ls_weighting_details 'calc w=1/[\s^2^(Fo^2^)+(0.0661P)^2^+2.1587P] where P=(Fo^2^+2Fc^2^)/3'
_refine_ls_weighting_scheme calc
_refine_ls_wR_factor_gt 0.1258
_refine_ls_wR_factor_ref 0.1453
_reflns_number_gt 7515
_reflns_number_total 10974
_reflns_threshold_expression >2sigma(I)
_cod_data_source_file ol6b02478_si_005.cif
_cod_data_source_block t5
_cod_depositor_comments
;
The following automatic conversions were performed:

data item '_symmetry_cell_setting' value 'Triclinic' was changed to
'triclinic' in accordance with the
/home/saulius/struct/COD-crude-data/automatic-downloads/DataCite-retrospective/ACS/depositions/lib/dictionaries/cif_core.dic
dictionary named 'cif_core.dic' version 2.4.2 last updated on
2011-04-26.

Automatic conversion script
Id: cif_fix_values 6909 2019-04-08 15:41:33Z antanas 
;
_cod_original_sg_symbol_H-M P-1
_cod_database_code 1555779

loop_
_symmetry_equiv_pos_as_xyz
'x, y, z'
'-x, -y, -z'

loop_
_atom_site_label
_atom_site_type_symbol
_atom_site_fract_x
_atom_site_fract_y
_atom_site_fract_z
_atom_site_U_iso_or_equiv
_atom_site_adp_type
_atom_site_occupancy
_atom_site_symmetry_multiplicity
_atom_site_calc_flag
_atom_site_refinement_flags
Br1 Br 0.97900(6) 0.18392(4) 0.39313(4) 0.02878(14) Uani 1 1 d .
Br2 Br 1.31374(6) -0.03585(4) -0.11287(3) 0.02699(13) Uani 1 1 d .
Br3 Br 0.25285(5) -0.32520(4) 0.97263(3) 0.02470(13) Uani 1 1 d .
Br4 Br 0.81273(7) -0.61219(5) 0.53611(4) 0.03207(15) Uani 1 1 d .
O1 O 1.5581(4) -0.1409(3) -0.0114(3) 0.0353(10) Uani 1 1 d .
O2 O 1.0024(4) -0.2068(3) 0.1931(2) 0.0235(8) Uani 1 1 d .
O3 O 0.9484(4) -0.2164(3) 0.0584(2) 0.0278(8) Uani 1 1 d .
O4 O 0.5344(4) -0.3927(3) 1.0360(2) 0.0305(9) Uani 1 1 d .
O5 O 0.5441(3) -0.1382(3) 0.6594(2) 0.0194(7) Uani 1 1 d .
O6 O 0.3150(4) -0.0356(3) 0.6865(2) 0.0258(8) Uani 1 1 d .
C1 C 0.9086(5) -0.3670(4) 0.2713(4) 0.0254(11) Uani 1 1 d .
H1A H 0.9255 -0.3244 0.3088 0.030 Uiso 1 1 calc R
C2 C 0.8803(6) -0.4576(5) 0.3077(4) 0.0342(14) Uani 1 1 d .
H2A H 0.8769 -0.4769 0.3703 0.041 Uiso 1 1 calc R
C3 C 0.8573(6) -0.5191(5) 0.2531(5) 0.0427(17) Uani 1 1 d .
H3A H 0.8414 -0.5825 0.2779 0.051 Uiso 1 1 calc R
C4 C 0.8569(8) -0.4903(6) 0.1636(5) 0.0520(19) Uani 1 1 d .
H4A H 0.8393 -0.5328 0.1264 0.062 Uiso 1 1 calc R
C5 C 0.8826(8) -0.3979(5) 0.1273(5) 0.0431(16) Uani 1 1 d .
H5A H 0.8796 -0.3761 0.0654 0.052 Uiso 1 1 calc R
C6 C 0.9121(5) -0.3388(4) 0.1805(4) 0.0232(11) Uani 1 1 d .
C7 C 0.9527(5) -0.2471(4) 0.1362(3) 0.0205(10) Uani 1 1 d .
C8 C 1.0660(5) -0.1315(4) 0.1556(3) 0.0202(10) Uani 1 1 d .
H8A H 1.0663 -0.1073 0.0940 0.024 Uiso 1 1 calc R
C9 C 1.1245(5) -0.0951(4) 0.2057(3) 0.0172(10) Uani 1 1 d .
C10 C 1.1150(6) -0.1238(4) 0.3057(3) 0.0209(10) Uani 1 1 d .
H10A H 1.2110 -0.1538 0.3221 0.025 Uiso 1 1 calc R
H10B H 1.0688 -0.1775 0.3231 0.025 Uiso 1 1 calc R
C11 C 1.0290(6) -0.0244(4) 0.3552(3) 0.0226(10) Uani 1 1 d .
H11A H 0.9297 -0.0001 0.3451 0.027 Uiso 1 1 calc R
H11B H 1.0305 -0.0409 0.4204 0.027 Uiso 1 1 calc R
C12 C 1.0911(5) 0.0622(4) 0.3211(3) 0.0187(10) Uani 1 1 d .
H12A H 1.1896 0.0364 0.3350 0.022 Uiso 1 1 calc R
C13 C 1.0988(5) 0.0932(4) 0.2196(3) 0.0175(10) Uani 1 1 d .
C14 C 1.1932(5) -0.0109(4) 0.1708(3) 0.0157(9) Uani 1 1 d .
C15 C 1.3466(5) -0.0499(4) 0.1905(3) 0.0214(10) Uani 1 1 d .
H15A H 1.3851 0.0081 0.1730 0.026 Uiso 1 1 calc R
H15B H 1.3456 -0.0677 0.2558 0.026 Uiso 1 1 calc R
C16 C 1.4443(5) -0.1463(4) 0.1410(3) 0.0246(11) Uani 1 1 d .
H16A H 1.5404 -0.1672 0.1563 0.029 Uiso 1 1 calc R
H16B H 1.4096 -0.2060 0.1607 0.029 Uiso 1 1 calc R
C17 C 1.4505(6) -0.1233(4) 0.0415(3) 0.0238(11) Uani 1 1 d .
C18 C 1.3067(5) -0.0797(4) 0.0149(3) 0.0230(11) Uani 1 1 d .
H18A H 1.2666 -0.1379 0.0269 0.028 Uiso 1 1 calc R
C19 C 1.2016(5) 0.0133(4) 0.0677(3) 0.0185(10) Uani 1 1 d .
H19A H 1.1067 0.0306 0.0517 0.022 Uiso 1 1 calc R
H19B H 1.2305 0.0759 0.0496 0.022 Uiso 1 1 calc R
C20 C 0.6131(5) 0.0254(4) 0.5594(3) 0.0208(10) Uani 1 1 d .
H20A H 0.6704 -0.0440 0.5443 0.025 Uiso 1 1 calc R
C21 C 0.6566(6) 0.1094(5) 0.5243(4) 0.0286(12) Uani 1 1 d .
H21A H 0.7433 0.0977 0.4844 0.034 Uiso 1 1 calc R
C22 C 0.5752(6) 0.2103(4) 0.5467(4) 0.0315(13) Uani 1 1 d .
H22A H 0.6064 0.2677 0.5232 0.038 Uiso 1 1 calc R
C23 C 0.4470(7) 0.2277(5) 0.6040(4) 0.0370(14) Uani 1 1 d .
H23A H 0.3905 0.2971 0.6194 0.044 Uiso 1 1 calc R
C24 C 0.4018(6) 0.1441(4) 0.6384(4) 0.0282(12) Uani 1 1 d .
H24A H 0.3138 0.1560 0.6769 0.034 Uiso 1 1 calc R
C25 C 0.4863(5) 0.0422(4) 0.6164(3) 0.0186(10) Uani 1 1 d .
C26 C 0.4352(5) -0.0453(4) 0.6572(3) 0.0181(10) Uani 1 1 d .
C27 C 0.5158(5) -0.2257(4) 0.7073(3) 0.0188(10) Uani 1 1 d .
H27A H 0.4240 -0.2191 0.7386 0.023 Uiso 1 1 calc R
C28 C 0.6199(5) -0.3177(4) 0.7079(3) 0.0176(10) Uani 1 1 d .
C29 C 0.7603(5) -0.3331(4) 0.6509(3) 0.0230(11) Uani 1 1 d .
H29A H 0.8356 -0.3609 0.6888 0.028 Uiso 1 1 calc R
H29B H 0.7633 -0.2647 0.6202 0.028 Uiso 1 1 calc R
C30 C 0.7848(5) -0.4108(4) 0.5812(3) 0.0210(10) Uani 1 1 d .
H30A H 0.7167 -0.3792 0.5385 0.025 Uiso 1 1 calc R
H30B H 0.8814 -0.4266 0.5469 0.025 Uiso 1 1 calc R
C31 C 0.7662(5) -0.5113(4) 0.6285(3) 0.0205(10) Uani 1 1 d .
H31A H 0.8388 -0.5415 0.6693 0.025 Uiso 1 1 calc R
C32 C 0.6210(5) -0.4982(4) 0.6869(3) 0.0179(10) Uani 1 1 d .
C33 C 0.6008(5) -0.4181(4) 0.7593(3) 0.0167(9) Uani 1 1 d .
C34 C 0.7128(5) -0.4679(4) 0.8234(3) 0.0204(10) Uani 1 1 d .
H34A H 0.7061 -0.5364 0.8511 0.025 Uiso 1 1 calc R
H34B H 0.8083 -0.4815 0.7880 0.025 Uiso 1 1 calc R
C35 C 0.6938(6) -0.3974(4) 0.8977(3) 0.0259(11) Uani 1 1 d .
H35A H 0.7686 -0.4316 0.9355 0.031 Uiso 1 1 calc R
H35B H 0.7025 -0.3292 0.8707 0.031 Uiso 1 1 calc R
C36 C 0.5512(6) -0.3785(4) 0.9547(3) 0.0226(11) Uani 1 1 d .
C37 C 0.4345(5) -0.3328(4) 0.8980(3) 0.0181(10) Uani 1 1 d .
H37A H 0.4303 -0.2596 0.8742 0.022 Uiso 1 1 calc R
C38 C 0.4544(5) -0.3968(4) 0.8184(3) 0.0174(9) Uani 1 1 d .
H38A H 0.3802 -0.3581 0.7809 0.021 Uiso 1 1 calc R
H38B H 0.4422 -0.4650 0.8415 0.021 Uiso 1 1 calc R
C131 C 0.9518(5) 0.1372(4) 0.1914(3) 0.0245(11) Uani 1 1 d .
H13A H 0.8904 0.1945 0.2285 0.037 Uiso 1 1 calc R
H13B H 0.9114 0.0809 0.1996 0.037 Uiso 1 1 calc R
H13C H 0.9598 0.1641 0.1282 0.037 Uiso 1 1 calc R
C132 C 1.1668(6) 0.1791(4) 0.1960(3) 0.0220(11) Uani 1 1 d .
H13D H 1.1040 0.2434 0.2241 0.033 Uiso 1 1 calc R
H13E H 1.1823 0.1942 0.1308 0.033 Uiso 1 1 calc R
H13F H 1.2574 0.1545 0.2182 0.033 Uiso 1 1 calc R
C321 C 0.6216(6) -0.6066(4) 0.7309(4) 0.0275(12) Uani 1 1 d .
H32B H 0.6156 -0.6486 0.6859 0.041 Uiso 1 1 calc R
H32C H 0.5406 -0.5977 0.7790 0.041 Uiso 1 1 calc R
H32D H 0.7092 -0.6428 0.7560 0.041 Uiso 1 1 calc R
C322 C 0.5022(6) -0.4539(4) 0.6304(3) 0.0240(11) Uani 1 1 d .
H32A H 0.5301 -0.4904 0.5752 0.036 Uiso 1 1 calc R
H32E H 0.4836 -0.3784 0.6151 0.036 Uiso 1 1 calc R
H32F H 0.4165 -0.4647 0.6646 0.036 Uiso 1 1 calc R

loop_
_atom_site_aniso_label
_atom_site_aniso_U_11
_atom_site_aniso_U_22
_atom_site_aniso_U_33
_atom_site_aniso_U_23
_atom_site_aniso_U_13
_atom_site_aniso_U_12
Br1 0.0377(3) 0.0249(3) 0.0233(3) -0.0113(2) 0.0107(2) -0.0147(2)
Br2 0.0366(3) 0.0297(3) 0.0150(2) -0.0054(2) 0.0026(2) -0.0138(2)
Br3 0.0277(3) 0.0209(3) 0.0195(2) -0.00345(19) 0.00424(19) -0.0048(2)
Br4 0.0474(4) 0.0242(3) 0.0226(3) -0.0108(2) 0.0120(2) -0.0155(3)
O1 0.031(2) 0.044(3) 0.025(2) -0.0105(18) 0.0094(16) -0.0106(19)
O2 0.032(2) 0.0227(18) 0.0205(17) -0.0010(14) -0.0019(15) -0.0163(16)
O3 0.032(2) 0.030(2) 0.0261(19) 0.0003(16) -0.0069(16) -0.0153(17)
O4 0.046(2) 0.032(2) 0.0123(17) -0.0002(15) -0.0066(16) -0.0111(18)
O5 0.0204(17) 0.0121(16) 0.0203(17) 0.0034(13) -0.0025(13) -0.0014(13)
O6 0.0190(18) 0.026(2) 0.0275(19) 0.0036(15) -0.0006(15) -0.0054(15)
C1 0.019(2) 0.022(3) 0.032(3) 0.001(2) -0.001(2) -0.006(2)
C2 0.022(3) 0.030(3) 0.042(3) 0.008(3) 0.003(2) -0.008(2)
C3 0.029(3) 0.025(3) 0.072(5) 0.006(3) 0.001(3) -0.015(3)
C4 0.066(5) 0.053(5) 0.059(5) -0.015(4) -0.006(4) -0.044(4)
C5 0.059(4) 0.050(4) 0.034(3) -0.001(3) -0.008(3) -0.036(4)
C6 0.019(2) 0.023(3) 0.029(3) -0.001(2) -0.001(2) -0.011(2)
C7 0.015(2) 0.020(3) 0.025(3) -0.001(2) -0.0016(19) -0.0055(19)
C8 0.021(2) 0.021(2) 0.021(2) 0.0021(19) -0.0016(19) -0.012(2)
C9 0.017(2) 0.016(2) 0.015(2) -0.0030(18) 0.0003(18) -0.0033(19)
C10 0.027(3) 0.020(2) 0.018(2) -0.0002(19) -0.006(2) -0.010(2)
C11 0.030(3) 0.024(3) 0.014(2) -0.0015(19) 0.0007(19) -0.010(2)
C12 0.020(2) 0.018(2) 0.016(2) -0.0053(18) 0.0021(18) -0.0052(19)
C13 0.020(2) 0.014(2) 0.019(2) -0.0032(18) 0.0015(19) -0.0088(19)
C14 0.016(2) 0.015(2) 0.017(2) -0.0012(17) -0.0014(18) -0.0065(18)
C15 0.024(3) 0.023(3) 0.017(2) -0.0013(19) -0.0027(19) -0.009(2)
C16 0.020(3) 0.022(3) 0.027(3) -0.004(2) 0.000(2) -0.002(2)
C17 0.031(3) 0.015(2) 0.024(3) -0.006(2) 0.003(2) -0.007(2)
C18 0.023(3) 0.033(3) 0.016(2) -0.018(2) 0.0126(19) -0.016(2)
C19 0.023(2) 0.017(2) 0.017(2) -0.0029(18) 0.0016(18) -0.0090(19)
C20 0.024(3) 0.020(2) 0.020(2) -0.0045(19) -0.0069(19) -0.007(2)
C21 0.031(3) 0.033(3) 0.025(3) 0.006(2) -0.005(2) -0.018(2)
C22 0.043(3) 0.025(3) 0.035(3) 0.012(2) -0.019(3) -0.021(3)
C23 0.049(4) 0.018(3) 0.045(4) 0.002(3) -0.018(3) -0.009(3)
C24 0.028(3) 0.021(3) 0.031(3) 0.000(2) -0.005(2) -0.003(2)
C25 0.023(2) 0.014(2) 0.018(2) 0.0046(18) -0.0085(19) -0.0053(19)
C26 0.023(3) 0.017(2) 0.012(2) 0.0024(17) -0.0050(18) -0.0046(19)
C27 0.024(2) 0.016(2) 0.017(2) -0.0007(18) -0.0015(19) -0.0083(19)
C28 0.024(2) 0.011(2) 0.016(2) -0.0007(17) -0.0031(19) -0.0044(19)
C29 0.025(3) 0.016(2) 0.028(3) 0.001(2) 0.000(2) -0.011(2)
C30 0.021(2) 0.019(2) 0.019(2) -0.0004(19) 0.0043(19) -0.007(2)
C31 0.026(3) 0.016(2) 0.018(2) -0.0038(18) 0.0011(19) -0.006(2)
C32 0.027(3) 0.012(2) 0.015(2) -0.0023(17) 0.0002(19) -0.009(2)
C33 0.021(2) 0.013(2) 0.016(2) 0.0015(17) -0.0006(18) -0.0068(18)
C34 0.023(3) 0.018(2) 0.018(2) -0.0025(18) -0.0011(19) -0.005(2)
C35 0.032(3) 0.029(3) 0.016(2) -0.002(2) -0.003(2) -0.010(2)
C36 0.036(3) 0.018(2) 0.016(2) -0.0021(19) -0.002(2) -0.013(2)
C37 0.017(2) 0.021(2) 0.012(2) -0.0082(18) 0.0036(17) -0.0015(19)
C38 0.022(2) 0.016(2) 0.014(2) -0.0007(17) -0.0007(18) -0.0078(19)
C131 0.025(3) 0.023(3) 0.022(2) -0.002(2) -0.002(2) -0.004(2)
C132 0.029(3) 0.019(2) 0.021(2) -0.006(2) 0.006(2) -0.015(2)
C321 0.036(3) 0.017(3) 0.026(3) -0.003(2) 0.007(2) -0.010(2)
C322 0.028(3) 0.028(3) 0.019(2) -0.005(2) -0.004(2) -0.012(2)

loop_
_atom_type_symbol
_atom_type_description
_atom_type_scat_dispersion_real
_atom_type_scat_dispersion_imag
_atom_type_scat_source
C C 0.0033 0.0016 'International Tables Vol C Tables 4.2.6.8 and 6.1.1.4'
H H 0.0000 0.0000 'International Tables Vol C Tables 4.2.6.8 and 6.1.1.4'
O O 0.0106 0.0060 'International Tables Vol C Tables 4.2.6.8 and 6.1.1.4'
Br Br -0.2901 2.4595 'International Tables Vol C Tables 4.2.6.8 and 6.1.1.4'

loop_
_geom_angle_atom_site_label_1
_geom_angle_atom_site_label_2
_geom_angle_atom_site_label_3
_geom_angle
C7 O2 C8 116.9(4)
C26 O5 C27 117.7(4)
C6 C1 C2 119.8(6)
C3 C2 C1 119.8(6)
C4 C3 C2 120.8(6)
C3 C4 C5 119.4(6)
C6 C5 C4 120.1(6)
C5 C6 C1 120.0(5)
C5 C6 C7 117.6(5)
C1 C6 C7 122.4(5)
O3 C7 O2 124.4(5)
O3 C7 C6 124.0(5)
O2 C7 C6 111.5(4)
C9 C8 O2 119.8(4)
C8 C9 C10 121.9(5)
C8 C9 C14 123.2(4)
C10 C9 C14 114.5(4)
C9 C10 C11 109.1(4)
C12 C11 C10 109.9(4)
C11 C12 C13 114.9(4)
C11 C12 Br1 106.7(3)
C13 C12 Br1 112.2(3)
C131 C13 C132 108.5(4)
C131 C13 C12 111.8(4)
C132 C13 C12 108.4(4)
C131 C13 C14 110.3(4)
C132 C13 C14 111.3(4)
C12 C13 C14 106.6(4)
C9 C14 C15 110.4(4)
C9 C14 C19 111.8(4)
C15 C14 C19 106.6(4)
C9 C14 C13 107.3(4)
C15 C14 C13 111.1(4)
C19 C14 C13 109.7(4)
C16 C15 C14 113.4(4)
C17 C16 C15 111.1(4)
O1 C17 C18 123.6(5)
O1 C17 C16 124.3(5)
C18 C17 C16 112.1(4)
C17 C18 C19 114.6(4)
C17 C18 Br2 112.0(3)
C19 C18 Br2 108.4(4)
C18 C19 C14 112.9(4)
C21 C20 C25 120.0(5)
C22 C21 C20 120.5(5)
C21 C22 C23 119.8(5)
C24 C23 C22 120.1(6)
C23 C24 C25 119.5(5)
C20 C25 C24 120.1(5)
C20 C25 C26 122.3(5)
C24 C25 C26 117.6(5)
O6 C26 O5 124.1(4)
O6 C26 C25 125.0(5)
O5 C26 C25 110.9(4)
C28 C27 O5 118.5(4)
C27 C28 C29 121.8(4)
C27 C28 C33 122.7(4)
C29 C28 C33 115.2(4)
C28 C29 C30 109.4(4)
C31 C30 C29 109.2(4)
C30 C31 C32 115.6(4)
C30 C31 Br4 107.3(3)
C32 C31 Br4 112.1(3)
C322 C32 C321 108.5(4)
C322 C32 C31 111.3(4)
C321 C32 C31 108.6(4)
C322 C32 C33 110.1(4)
C321 C32 C33 112.1(4)
C31 C32 C33 106.2(4)
C28 C33 C38 112.8(4)
C28 C33 C34 110.0(4)
C38 C33 C34 106.7(4)
C28 C33 C32 107.5(4)
C38 C33 C32 109.6(4)
C34 C33 C32 110.3(4)
C35 C34 C33 112.8(4)
C36 C35 C34 110.2(4)
O4 C36 C35 123.4(5)
O4 C36 C37 125.5(5)
C35 C36 C37 111.0(4)
C36 C37 C38 113.8(4)
C36 C37 Br3 109.6(3)
C38 C37 Br3 107.8(3)
C37 C38 C33 112.9(4)

loop_
_geom_bond_atom_site_label_1
_geom_bond_atom_site_label_2
_geom_bond_distance
Br1 C12 1.984(5)
Br2 C18 1.949(5)
Br3 C37 1.965(5)
Br4 C31 1.983(5)
O1 C17 1.202(6)
O2 C7 1.354(6)
O2 C8 1.407(6)
O3 C7 1.205(6)
O4 C36 1.214(6)
O5 C26 1.356(6)
O5 C27 1.400(5)
O6 C26 1.195(6)
C1 C6 1.380(7)
C1 C2 1.386(7)
C2 C3 1.371(10)
C3 C4 1.366(10)
C4 C5 1.397(9)
C5 C6 1.366(8)
C6 C7 1.490(7)
C8 C9 1.304(7)
C9 C10 1.511(6)
C9 C14 1.540(7)
C10 C11 1.535(7)
C11 C12 1.522(7)
C12 C13 1.539(6)
C13 C131 1.534(7)
C13 C132 1.539(6)
C13 C14 1.594(6)
C14 C15 1.549(7)
C14 C19 1.552(6)
C15 C16 1.531(7)
C16 C17 1.498(7)
C17 C18 1.496(8)
C18 C19 1.545(7)
C20 C21 1.380(7)
C20 C25 1.381(7)
C21 C22 1.380(8)
C22 C23 1.393(9)
C23 C24 1.381(8)
C24 C25 1.396(7)
C25 C26 1.485(7)
C27 C28 1.323(7)
C28 C29 1.493(7)
C28 C33 1.534(6)
C29 C30 1.531(7)
C30 C31 1.514(6)
C31 C32 1.545(7)
C32 C322 1.527(7)
C32 C321 1.532(7)
C32 C33 1.598(7)
C33 C38 1.547(6)
C33 C34 1.559(7)
C34 C35 1.529(7)
C35 C36 1.505(7)
C36 C37 1.513(7)
C37 C38 1.536(6)
